data_4348586
loop_
_publ_author_name
'Back, Oliver'
'Leppin, Jana'
'F\"orster, Christoph'
'Heinze, Katja'

_publ_section_title
;
 Photochemistry and Redox Chemistry of an Unsymmetrical Bimetallic
 Copper(I) Complex.
;
_journal_issue 19
_journal_name_full 'Inorganic chemistry'
_journal_page_first 9653
_journal_page_last 9662
_journal_paper_doi 10.1021/acs.inorgchem.6b01400
_journal_volume 55
_journal_year 2016
_chemical_formula_sum 'C30 H34 Cu N4'
_chemical_formula_weight 514.15
_space_group_crystal_system triclinic
_space_group_IT_number 2
_space_group_name_Hall '-P 1'
_space_group_name_H-M_alt 'P -1'
_atom_sites_solution_hydrogens geom
_audit_creation_method SHELXL-2014/7
_cell_angle_alpha 78.506(10)
_cell_angle_beta 88.588(10)
_cell_angle_gamma 73.641(10)
_cell_formula_units_Z 2
_cell_length_a 10.021(4)
_cell_length_b 10.316(4)
_cell_length_c 13.898(5)
_cell_measurement_reflns_used 9918
_cell_measurement_temperature 223(2)
_cell_measurement_theta_max 27.7601
_cell_measurement_theta_min 2.3216
_cell_volume 1350.2(9)
_computing_cell_refinement 'Bruker SMART'
_computing_data_collection 'Bruker SMART'
_computing_data_reduction 'Bruker SAINT'
_computing_structure_refinement 'SHELXL-2014/7 (Sheldrick, 2014)'
_diffrn_ambient_temperature 223(2)
_diffrn_measured_fraction_theta_full 0.999
_diffrn_measured_fraction_theta_max 0.990
_diffrn_measurement_device_type 'CCD area detector'
_diffrn_measurement_method 'phi and omega scans'
_diffrn_radiation_type MoK\a
_diffrn_radiation_wavelength 0.71073
_diffrn_reflns_av_R_equivalents 0.0595
_diffrn_reflns_av_unetI/netI 0.0545
_diffrn_reflns_Laue_measured_fraction_full 0.999
_diffrn_reflns_Laue_measured_fraction_max 0.990
_diffrn_reflns_limit_h_max 13
_diffrn_reflns_limit_h_min -13
_diffrn_reflns_limit_k_max 13
_diffrn_reflns_limit_k_min -13
_diffrn_reflns_limit_l_max 18
_diffrn_reflns_limit_l_min -18
_diffrn_reflns_number 26292
_diffrn_reflns_point_group_measured_fraction_full 0.999
_diffrn_reflns_point_group_measured_fraction_max 0.990
_diffrn_reflns_theta_full 25.242
_diffrn_reflns_theta_max 28.119
_diffrn_reflns_theta_min 1.496
_exptl_absorpt_coefficient_mu 0.833
_exptl_absorpt_correction_T_max 0.967
_exptl_absorpt_correction_T_min 0.819
_exptl_absorpt_correction_type multi-scan
_exptl_crystal_colour brown
_exptl_crystal_density_diffrn 1.265
_exptl_crystal_description plate
_exptl_crystal_F_000 542
_exptl_crystal_size_max 0.350
_exptl_crystal_size_mid 0.200
_exptl_crystal_size_min 0.040
_refine_diff_density_max 0.479
_refine_diff_density_min -0.251
_refine_diff_density_rms 0.058
_refine_ls_extinction_method none
_refine_ls_goodness_of_fit_ref 0.946
_refine_ls_hydrogen_treatment constr
_refine_ls_matrix_type full
_refine_ls_number_parameters 322
_refine_ls_number_reflns 6534
_refine_ls_number_restraints 0
_refine_ls_restrained_S_all 0.946
_refine_ls_R_factor_all 0.0614
_refine_ls_R_factor_gt 0.0395
_refine_ls_shift/su_max 0.000
_refine_ls_shift/su_mean 0.000
_refine_ls_structure_factor_coef Fsqd
_refine_ls_weighting_details 'w=1/[\s^2^(Fo^2^)+(0.0519P)^2^] where P=(Fo^2^+2Fc^2^)/3'
_refine_ls_weighting_scheme calc
_refine_ls_wR_factor_gt 0.0937
_refine_ls_wR_factor_ref 0.1002
_reflns_Friedel_coverage 0.000
_reflns_number_gt 4696
_reflns_number_total 6534
_reflns_threshold_expression 'I > 2\s(I)'
_cod_data_source_file ic6b01400_si_003.cif
_cod_data_source_block ob1
_cod_original_cell_volume 1350.1(9)
_cod_database_code 4348586
_shelx_shelxl_version_number 2014/7
_shelx_space_group_comment
;
The symmetry employed for this shelxl refinement is uniquely defined
by the following loop, which should always be used as a source of
symmetry information in preference to the above space-group names.
They are only intended as comments.
;
_shelx_estimated_absorpt_t_min 0.759
_shelx_estimated_absorpt_t_max 0.967

loop_
_space_group_symop_operation_xyz
'x, y, z'
'-x, -y, -z'

loop_
_atom_site_label
_atom_site_type_symbol
_atom_site_fract_x
_atom_site_fract_y
_atom_site_fract_z
_atom_site_U_iso_or_equiv
_atom_site_adp_type
_atom_site_occupancy
_atom_site_site_symmetry_order
_atom_site_calc_flag
_atom_site_refinement_flags_posn
_atom_site_refinement_flags_adp
Cu1 Cu 0.43162(3) 0.44305(3) 0.33137(2) 0.03533(10) Uani 1 1 d . .
N1 N 0.31599(18) 0.55948(17) 0.21693(12) 0.0372(4) Uani 1 1 d . .
N2 N 0.26065(18) 0.37174(18) 0.35889(12) 0.0374(4) Uani 1 1 d . .
N3 N 0.53574(17) 0.34908(17) 0.45513(11) 0.0329(4) Uani 1 1 d . .
N4 N 0.61650(18) 0.48369(18) 0.29336(12) 0.0362(4) Uani 1 1 d . .
C1 C 0.3143(3) 0.6609(2) 0.13845(15) 0.0433(5) Uani 1 1 d . .
H1 H 0.3909 0.6941 0.1184 0.052 Uiso 1 1 calc R U
C2 C 0.1845(3) 0.7093(2) 0.09141(17) 0.0478(6) Uani 1 1 d . .
H2 H 0.1588 0.7791 0.0348 0.057 Uiso 1 1 calc R U
C3 C 0.0999(3) 0.6368(2) 0.14232(16) 0.0465(6) Uani 1 1 d . .
H3 H 0.0060 0.6469 0.1278 0.056 Uiso 1 1 calc R U
C4 C 0.1830(2) 0.5453(2) 0.21994(15) 0.0378(5) Uani 1 1 d . .
C5 C 0.1589(2) 0.4442(2) 0.29777(15) 0.0390(5) Uani 1 1 d . .
H5 H 0.0704 0.4297 0.3051 0.047 Uiso 1 1 calc R U
C6 C 0.2320(2) 0.2758(2) 0.44078(15) 0.0354(5) Uani 1 1 d . .
C7 C 0.1462(2) 0.3220(2) 0.51331(16) 0.0384(5) Uani 1 1 d . .
H7 H 0.1064 0.4172 0.5089 0.046 Uiso 1 1 calc R U
C8 C 0.1180(2) 0.2300(2) 0.59246(15) 0.0371(5) Uani 1 1 d . .
H8 H 0.0596 0.2639 0.6412 0.045 Uiso 1 1 calc R U
C9 C 0.1738(2) 0.0890(2) 0.60152(14) 0.0339(4) Uani 1 1 d . .
C10 C 0.2622(2) 0.0442(2) 0.52840(15) 0.0402(5) Uani 1 1 d . .
H10 H 0.3023 -0.0509 0.5327 0.048 Uiso 1 1 calc R U
C11 C 0.2927(2) 0.1351(2) 0.44999(15) 0.0412(5) Uani 1 1 d . .
H11 H 0.3545 0.1018 0.4027 0.049 Uiso 1 1 calc R U
C12 C 0.1392(2) -0.0168(2) 0.68570(15) 0.0409(5) Uani 1 1 d . .
C13 C 0.2745(3) -0.1123(3) 0.73711(19) 0.0668(8) Uani 1 1 d . .
H13A H 0.3290 -0.1640 0.6914 0.100 Uiso 1 1 calc R U
H13B H 0.2531 -0.1758 0.7927 0.100 Uiso 1 1 calc R U
H13C H 0.3272 -0.0579 0.7599 0.100 Uiso 1 1 calc R U
C14 C 0.0502(3) 0.0525(3) 0.76278(16) 0.0547(7) Uani 1 1 d . .
H14A H 0.0982 0.1087 0.7883 0.082 Uiso 1 1 calc R U
H14B H 0.0347 -0.0177 0.8161 0.082 Uiso 1 1 calc R U
H14C H -0.0385 0.1103 0.7327 0.082 Uiso 1 1 calc R U
C15 C 0.0587(3) -0.0996(3) 0.64314(18) 0.0616(7) Uani 1 1 d . .
H15A H -0.0309 -0.0392 0.6165 0.092 Uiso 1 1 calc R U
H15B H 0.0448 -0.1728 0.6946 0.092 Uiso 1 1 calc R U
H15C H 0.1112 -0.1393 0.5913 0.092 Uiso 1 1 calc R U
C16 C 0.5197(2) 0.2814(2) 0.54632(14) 0.0381(5) Uani 1 1 d . .
H16 H 0.4410 0.2519 0.5664 0.046 Uiso 1 1 calc R U
C17 C 0.6357(2) 0.2610(2) 0.60656(15) 0.0415(5) Uani 1 1 d . .
H17 H 0.6490 0.2165 0.6730 0.050 Uiso 1 1 calc R U
C18 C 0.7283(2) 0.3192(2) 0.54953(16) 0.0438(5) Uani 1 1 d . .
H18 H 0.8164 0.3216 0.5695 0.053 Uiso 1 1 calc R U
C19 C 0.6642(2) 0.3731(2) 0.45716(14) 0.0360(5) Uani 1 1 d . .
C20 C 0.7013(2) 0.4466(2) 0.36813(15) 0.0384(5) Uani 1 1 d . .
H20 H 0.7867 0.4680 0.3638 0.046 Uiso 1 1 calc R U
C21 C 0.6496(2) 0.5651(2) 0.20502(14) 0.0351(5) Uani 1 1 d . .
C22 C 0.6615(3) 0.5172(2) 0.11815(16) 0.0460(6) Uani 1 1 d . .
H22 H 0.6505 0.4298 0.1175 0.055 Uiso 1 1 calc R U
C23 C 0.6894(3) 0.5976(2) 0.03227(15) 0.0458(6) Uani 1 1 d . .
H23 H 0.6993 0.5627 -0.0259 0.055 Uiso 1 1 calc R U
C24 C 0.7034(2) 0.7287(2) 0.02952(14) 0.0366(5) Uani 1 1 d . .
C25 C 0.6901(2) 0.7753(2) 0.11732(15) 0.0399(5) Uani 1 1 d . .
H25 H 0.6984 0.8636 0.1179 0.048 Uiso 1 1 calc R U
C26 C 0.6648(2) 0.6943(2) 0.20414(15) 0.0398(5) Uani 1 1 d . .
H26 H 0.6580 0.7275 0.2629 0.048 Uiso 1 1 calc R U
C27 C 0.7314(3) 0.8166(2) -0.06803(15) 0.0466(6) Uani 1 1 d . .
C28 C 0.8719(3) 0.7429(3) -0.10486(18) 0.0609(7) Uani 1 1 d . .
H28A H 0.8873 0.7939 -0.1687 0.091 Uiso 1 1 calc R U
H28B H 0.8721 0.6506 -0.1104 0.091 Uiso 1 1 calc R U
H28C H 0.9455 0.7374 -0.0588 0.091 Uiso 1 1 calc R U
C29 C 0.6152(3) 0.8314(3) -0.14346(19) 0.0752(9) Uani 1 1 d . .
H29A H 0.6291 0.8899 -0.2046 0.113 Uiso 1 1 calc R U
H29B H 0.5256 0.8726 -0.1181 0.113 Uiso 1 1 calc R U
H29C H 0.6179 0.7412 -0.1552 0.113 Uiso 1 1 calc R U
C30 C 0.7357(4) 0.9599(3) -0.0570(2) 0.0777(10) Uani 1 1 d . .
H30A H 0.7569 1.0100 -0.1195 0.117 Uiso 1 1 calc R U
H30B H 0.8069 0.9509 -0.0082 0.117 Uiso 1 1 calc R U
H30C H 0.6460 1.0098 -0.0364 0.117 Uiso 1 1 calc R U

loop_
_atom_site_aniso_label
_atom_site_aniso_U_11
_atom_site_aniso_U_22
_atom_site_aniso_U_33
_atom_site_aniso_U_23
_atom_site_aniso_U_13
_atom_site_aniso_U_12
Cu1 0.03328(16) 0.04188(16) 0.03000(14) -0.00138(10) -0.00002(10) -0.01326(11)
N1 0.0419(11) 0.0372(10) 0.0337(9) -0.0045(7) -0.0049(8) -0.0142(8)
N2 0.0357(10) 0.0415(10) 0.0357(9) -0.0039(8) 0.0003(8) -0.0147(8)
N3 0.0308(9) 0.0385(9) 0.0282(8) -0.0065(7) 0.0032(7) -0.0081(7)
N4 0.0344(10) 0.0408(10) 0.0326(9) -0.0036(7) 0.0051(7) -0.0122(8)
C1 0.0542(15) 0.0369(12) 0.0395(11) -0.0011(9) -0.0050(10) -0.0180(11)
C2 0.0596(16) 0.0337(12) 0.0449(12) -0.0007(10) -0.0111(11) -0.0088(11)
C3 0.0443(14) 0.0416(13) 0.0490(13) -0.0070(10) -0.0114(11) -0.0051(10)
C4 0.0374(12) 0.0380(12) 0.0373(11) -0.0076(9) -0.0040(9) -0.0091(9)
C5 0.0342(12) 0.0429(13) 0.0423(12) -0.0118(10) -0.0007(9) -0.0121(10)
C6 0.0290(11) 0.0418(12) 0.0367(11) -0.0049(9) -0.0006(9) -0.0140(9)
C7 0.0300(11) 0.0336(11) 0.0478(12) -0.0074(9) 0.0022(9) -0.0036(9)
C8 0.0269(11) 0.0446(13) 0.0390(11) -0.0105(9) 0.0073(9) -0.0078(9)
C9 0.0300(11) 0.0385(12) 0.0354(10) -0.0081(9) 0.0009(8) -0.0126(9)
C10 0.0445(13) 0.0340(11) 0.0431(12) -0.0115(9) 0.0085(10) -0.0107(10)
C11 0.0429(13) 0.0445(13) 0.0401(11) -0.0146(10) 0.0113(10) -0.0151(10)
C12 0.0469(14) 0.0418(12) 0.0358(11) -0.0067(9) 0.0044(10) -0.0166(11)
C13 0.074(2) 0.0598(17) 0.0520(15) 0.0061(13) -0.0044(14) -0.0067(14)
C14 0.0693(18) 0.0574(16) 0.0413(13) -0.0105(11) 0.0154(12) -0.0249(14)
C15 0.079(2) 0.0708(18) 0.0547(15) -0.0205(13) 0.0220(14) -0.0494(16)
C16 0.0392(13) 0.0450(12) 0.0289(10) -0.0069(9) 0.0063(9) -0.0110(10)
C17 0.0452(13) 0.0446(13) 0.0289(10) -0.0037(9) -0.0009(9) -0.0060(10)
C18 0.0353(13) 0.0497(14) 0.0424(12) -0.0039(10) -0.0078(10) -0.0083(10)
C19 0.0313(12) 0.0396(12) 0.0353(10) -0.0073(9) 0.0010(9) -0.0073(9)
C20 0.0319(12) 0.0419(12) 0.0413(11) -0.0059(9) 0.0038(9) -0.0122(9)
C21 0.0315(11) 0.0400(12) 0.0335(10) -0.0048(9) 0.0069(8) -0.0119(9)
C22 0.0640(16) 0.0366(12) 0.0428(12) -0.0116(10) 0.0121(11) -0.0214(11)
C23 0.0637(16) 0.0447(13) 0.0342(11) -0.0142(10) 0.0129(11) -0.0201(12)
C24 0.0359(12) 0.0416(12) 0.0327(10) -0.0050(9) 0.0057(9) -0.0139(9)
C25 0.0491(14) 0.0389(12) 0.0383(11) -0.0107(9) 0.0051(10) -0.0212(10)
C26 0.0443(13) 0.0479(13) 0.0335(10) -0.0139(9) 0.0060(9) -0.0195(10)
C27 0.0612(16) 0.0482(14) 0.0332(11) -0.0047(10) 0.0082(10) -0.0228(12)
C28 0.0711(19) 0.0746(18) 0.0463(14) -0.0126(13) 0.0216(13) -0.0368(15)
C29 0.083(2) 0.089(2) 0.0456(15) 0.0090(14) -0.0108(14) -0.0248(18)
C30 0.134(3) 0.0504(16) 0.0539(16) -0.0009(13) 0.0254(17) -0.0432(18)

loop_
_atom_type_symbol
_atom_type_description
_atom_type_scat_dispersion_real
_atom_type_scat_dispersion_imag
_atom_type_scat_source
C C 0.0033 0.0016 'International Tables Vol C Tables 4.2.6.8 and 6.1.1.4'
H H 0.0000 0.0000 'International Tables Vol C Tables 4.2.6.8 and 6.1.1.4'
N N 0.0061 0.0033 'International Tables Vol C Tables 4.2.6.8 and 6.1.1.4'
Cu Cu 0.3201 1.2651 'International Tables Vol C Tables 4.2.6.8 and 6.1.1.4'

loop_
_geom_angle_atom_site_label_1
_geom_angle_atom_site_label_2
_geom_angle_atom_site_label_3
_geom_angle
N3 Cu1 N1 171.74(7)
N3 Cu1 N4 82.18(7)
N1 Cu1 N4 99.01(7)
N3 Cu1 N2 97.94(7)
N1 Cu1 N2 82.35(7)
N4 Cu1 N2 169.76(7)
C1 N1 C4 105.31(17)
C1 N1 Cu1 142.50(15)
C4 N1 Cu1 111.78(13)
C5 N2 C6 118.15(17)
C5 N2 Cu1 110.53(14)
C6 N2 Cu1 130.36(13)
C16 N3 C19 105.89(16)
C16 N3 Cu1 141.51(15)
C19 N3 Cu1 111.88(12)
C20 N4 C21 119.32(18)
C20 N4 Cu1 110.69(13)
C21 N4 Cu1 128.93(13)
N1 C1 C2 110.8(2)
N1 C1 H1 124.6
C2 C1 H1 124.6
C3 C2 C1 107.7(2)
C3 C2 H2 126.1
C1 C2 H2 126.1
C2 C3 C4 105.5(2)
C2 C3 H3 127.3
C4 C3 H3 127.3
N1 C4 C3 110.68(18)
N1 C4 C5 115.68(18)
C3 C4 C5 133.6(2)
N2 C5 C4 119.03(19)
N2 C5 H5 120.5
C4 C5 H5 120.5
C7 C6 C11 118.74(19)
C7 C6 N2 120.43(19)
C11 C6 N2 120.80(19)
C6 C7 C8 120.7(2)
C6 C7 H7 119.6
C8 C7 H7 119.6
C7 C8 C9 121.5(2)
C7 C8 H8 119.3
C9 C8 H8 119.3
C8 C9 C10 116.98(19)
C8 C9 C12 122.99(19)
C10 C9 C12 120.01(19)
C11 C10 C9 122.0(2)
C11 C10 H10 119.0
C9 C10 H10 119.0
C10 C11 C6 120.0(2)
C10 C11 H11 120.0
C6 C11 H11 120.0
C13 C12 C15 110.4(2)
C13 C12 C14 107.8(2)
C15 C12 C14 108.5(2)
C13 C12 C9 109.12(19)
C15 C12 C9 108.89(18)
C14 C12 C9 112.07(18)
C12 C13 H13A 109.5
C12 C13 H13B 109.5
H13A C13 H13B 109.5
C12 C13 H13C 109.5
H13A C13 H13C 109.5
H13B C13 H13C 109.5
C12 C14 H14A 109.5
C12 C14 H14B 109.5
H14A C14 H14B 109.5
C12 C14 H14C 109.5
H14A C14 H14C 109.5
H14B C14 H14C 109.5
C12 C15 H15A 109.5
C12 C15 H15B 109.5
H15A C15 H15B 109.5
C12 C15 H15C 109.5
H15A C15 H15C 109.5
H15B C15 H15C 109.5
N3 C16 C17 110.75(19)
N3 C16 H16 124.6
C17 C16 H16 124.6
C16 C17 C18 106.83(18)
C16 C17 H17 126.6
C18 C17 H17 126.6
C19 C18 C17 106.01(19)
C19 C18 H18 127.0
C17 C18 H18 127.0
N3 C19 C18 110.52(17)
N3 C19 C20 115.34(18)
C18 C19 C20 134.1(2)
N4 C20 C19 119.06(19)
N4 C20 H20 120.5
C19 C20 H20 120.5
C26 C21 C22 118.98(18)
C26 C21 N4 120.81(18)
C22 C21 N4 120.17(19)
C23 C22 C21 120.2(2)
C23 C22 H22 119.9
C21 C22 H22 119.9
C22 C23 C24 121.8(2)
C22 C23 H23 119.1
C24 C23 H23 119.1
C25 C24 C23 117.19(18)
C25 C24 C27 122.4(2)
C23 C24 C27 120.37(19)
C26 C25 C24 121.4(2)
C26 C25 H25 119.3
C24 C25 H25 119.3
C21 C26 C25 120.5(2)
C21 C26 H26 119.8
C25 C26 H26 119.8
C30 C27 C28 108.3(2)
C30 C27 C29 109.3(2)
C28 C27 C29 109.5(2)
C30 C27 C24 112.51(19)
C28 C27 C24 108.84(19)
C29 C27 C24 108.4(2)
C27 C28 H28A 109.5
C27 C28 H28B 109.5
H28A C28 H28B 109.5
C27 C28 H28C 109.5
H28A C28 H28C 109.5
H28B C28 H28C 109.5
C27 C29 H29A 109.5
C27 C29 H29B 109.5
H29A C29 H29B 109.5
C27 C29 H29C 109.5
H29A C29 H29C 109.5
H29B C29 H29C 109.5
C27 C30 H30A 109.5
C27 C30 H30B 109.5
H30A C30 H30B 109.5
C27 C30 H30C 109.5
H30A C30 H30C 109.5
H30B C30 H30C 109.5

loop_
_geom_bond_atom_site_label_1
_geom_bond_atom_site_label_2
_geom_bond_distance
Cu1 N3 1.9598(17)
Cu1 N1 1.9649(17)
Cu1 N4 2.0465(18)
Cu1 N2 2.0466(18)
N1 C1 1.349(2)
N1 C4 1.380(3)
N2 C5 1.296(3)
N2 C6 1.433(2)
N3 C16 1.349(2)
N3 C19 1.379(3)
N4 C20 1.284(3)
N4 C21 1.431(2)
C1 C2 1.383(3)
C1 H1 0.9400
C2 C3 1.377(3)
C2 H2 0.9400
C3 C4 1.394(3)
C3 H3 0.9400
C4 C5 1.412(3)
C5 H5 0.9400
C6 C7 1.379(3)
C6 C11 1.387(3)
C7 C8 1.383(3)
C7 H7 0.9400
C8 C9 1.384(3)
C8 H8 0.9400
C9 C10 1.394(3)
C9 C12 1.537(3)
C10 C11 1.377(3)
C10 H10 0.9400
C11 H11 0.9400
C12 C13 1.528(3)
C12 C15 1.531(3)
C12 C14 1.534(3)
C13 H13A 0.9700
C13 H13B 0.9700
C13 H13C 0.9700
C14 H14A 0.9700
C14 H14B 0.9700
C14 H14C 0.9700
C15 H15A 0.9700
C15 H15B 0.9700
C15 H15C 0.9700
C16 C17 1.392(3)
C16 H16 0.9400
C17 C18 1.392(3)
C17 H17 0.9400
C18 C19 1.388(3)
C18 H18 0.9400
C19 C20 1.417(3)
C20 H20 0.9400
C21 C26 1.381(3)
C21 C22 1.383(3)
C22 C23 1.382(3)
C22 H22 0.9400
C23 C24 1.391(3)
C23 H23 0.9400
C24 C25 1.388(3)
C24 C27 1.541(3)
C25 C26 1.386(3)
C25 H25 0.9400
C26 H26 0.9400
C27 C30 1.528(4)
C27 C28 1.530(4)
C27 C29 1.541(4)
C28 H28A 0.9700
C28 H28B 0.9700
C28 H28C 0.9700
C29 H29A 0.9700
C29 H29B 0.9700
C29 H29C 0.9700
C30 H30A 0.9700
C30 H30B 0.9700
C30 H30C 0.9700

loop_
_geom_torsion_atom_site_label_1
_geom_torsion_atom_site_label_2
_geom_torsion_atom_site_label_3
_geom_torsion_atom_site_label_4
_geom_torsion
C4 N1 C1 C2 -0.8(3)
Cu1 N1 C1 C2 -172.27(19)
N1 C1 C2 C3 0.5(3)
C1 C2 C3 C4 0.0(3)
C1 N1 C4 C3 0.8(2)
Cu1 N1 C4 C3 175.25(15)
C1 N1 C4 C5 -179.48(19)
Cu1 N1 C4 C5 -5.1(2)
C2 C3 C4 N1 -0.5(3)
C2 C3 C4 C5 179.9(2)
C6 N2 C5 C4 176.21(19)
Cu1 N2 C5 C4 6.2(2)
N1 C4 C5 N2 -1.0(3)
C3 C4 C5 N2 178.6(2)
C5 N2 C6 C7 -66.2(3)
Cu1 N2 C6 C7 101.5(2)
C5 N2 C6 C11 115.4(2)
Cu1 N2 C6 C11 -76.9(3)
C11 C6 C7 C8 -1.7(3)
N2 C6 C7 C8 179.91(19)
C6 C7 C8 C9 -0.4(3)
C7 C8 C9 C10 1.4(3)
C7 C8 C9 C12 -176.92(19)
C8 C9 C10 C11 -0.4(3)
C12 C9 C10 C11 177.9(2)
C9 C10 C11 C6 -1.6(3)
C7 C6 C11 C10 2.6(3)
N2 C6 C11 C10 -178.97(19)
C8 C9 C12 C13 -125.6(2)
C10 C9 C12 C13 56.1(3)
C8 C9 C12 C15 113.8(2)
C10 C9 C12 C15 -64.5(3)
C8 C9 C12 C14 -6.3(3)
C10 C9 C12 C14 175.4(2)
C19 N3 C16 C17 -0.3(2)
Cu1 N3 C16 C17 -168.96(17)
N3 C16 C17 C18 0.0(3)
C16 C17 C18 C19 0.3(2)
C16 N3 C19 C18 0.5(2)
Cu1 N3 C19 C18 172.91(14)
C16 N3 C19 C20 -178.74(18)
Cu1 N3 C19 C20 -6.3(2)
C17 C18 C19 N3 -0.5(2)
C17 C18 C19 C20 178.5(2)
C21 N4 C20 C19 176.28(19)
Cu1 N4 C20 C19 7.0(2)
N3 C19 C20 N4 -0.7(3)
C18 C19 C20 N4 -179.7(2)
C20 N4 C21 C26 -61.4(3)
Cu1 N4 C21 C26 105.6(2)
C20 N4 C21 C22 121.0(2)
Cu1 N4 C21 C22 -71.9(3)
C26 C21 C22 C23 0.6(4)
N4 C21 C22 C23 178.1(2)
C21 C22 C23 C24 -1.4(4)
C22 C23 C24 C25 0.9(4)
C22 C23 C24 C27 -178.7(2)
C23 C24 C25 C26 0.4(3)
C27 C24 C25 C26 180.0(2)
C22 C21 C26 C25 0.7(3)
N4 C21 C26 C25 -176.8(2)
C24 C25 C26 C21 -1.2(3)
C25 C24 C27 C30 -2.6(3)
C23 C24 C27 C30 177.0(2)
C25 C24 C27 C28 117.4(2)
C23 C24 C27 C28 -63.0(3)
C25 C24 C27 C29 -123.6(2)
C23 C24 C27 C29 56.0(3)
